data_8000138
loop_
_publ_author_name
'Yasumoto, Takahiro'
'Yamagata, Tsuneaki'
'Mashima, Kazushi'

_publ_section_title
;
 Olefin Polymerization Catalyst Derived by Activation of a Neutral
 Monoalkyl Titanium Complex with an Aminopyrrole Ligand Using
 Triisobutylaluminum and Trityl Borate
;
_journal_issue 8
_journal_name_full 'Chemistry Letters'
_journal_page_first 1030
_journal_paper_doi 10.1246/cl.2007.1030
_journal_volume 36
_journal_year 2007
_chemical_formula_moiety ' (C10 H15), (C13 H12 N2 O), Cl, Ti  '
_chemical_formula_structural 'Ti Cl (C5 (C H3)5) (C13 H12 N2 O) '
_chemical_formula_sum 'C22 H27 Cl N2 O Ti'
_chemical_formula_weight 418.81
_chemical_properties_physical air-unstable
_chemical_temperature_decomposition_gt 330
_space_group_IT_number 14
_symmetry_cell_setting monoclinic
_symmetry_Int_Tables_number 14
_symmetry_space_group_name_Hall '-P 2yn'
_symmetry_space_group_name_H-M 'P 1 21/n 1'
_atom_sites_solution_hydrogens geom
_atom_sites_solution_primary direct
_atom_sites_solution_secondary difmap
_audit_conform_dict_location ftp://ftp.iucr.org/pub/cif_core.dic
_audit_conform_dict_name cif_core.dic
_audit_conform_dict_version 2.1
_audit_creation_date 2004-02-16T14:42:47
_audit_creation_method SHELXL-97
_audit_update_record 2006-09-16T15:56:00
_cell_angle_alpha 90.00
_cell_angle_beta 92.31(4)
_cell_angle_gamma 90.00
_cell_formula_units_Z 8
_cell_length_a 7.351(4)
_cell_length_b 22.339(14)
_cell_length_c 24.788(12)
_cell_measurement_reflns_used 98182
_cell_measurement_temperature 120(1)
_cell_measurement_theta_max 27.59
_cell_measurement_theta_min 3.00
_cell_volume 4067(4)
_computing_cell_refinement 'Rigaku/RAPID Diffractometer Control'
_computing_data_collection 'Rigaku/RAPID Diffractometer Control'
_computing_data_reduction 'teXsan: PROCESS (MSC)'
_computing_molecular_graphics 'Ortep-3 (Louis J. Farrugia, 1999)'
_computing_publication_material 'SHELXL-97 and modified'
_computing_structure_refinement 'SHELXL-97 (Sheldrick, 1999)'
_computing_structure_solution 'SIR97(Altomare A., J. Appl. Cryst.,1999,32,115)'
_diffrn_ambient_temperature 120(1)
_diffrn_detector_area_resol_mean 10.00
_diffrn_measured_fraction_theta_full 0.998
_diffrn_measured_fraction_theta_max 0.998
_diffrn_measurement_device_details
;
RAPID: Eulerian 3-circle
;
_diffrn_measurement_device_type 'Rigaku RAXIS-RAPID Imaging Plate'
_diffrn_measurement_method \w
_diffrn_radiation_detector 'imaging plate'
_diffrn_radiation_monochromator graphite
_diffrn_radiation_source 'normal-focus sealed tube'
_diffrn_radiation_type MoK\a
_diffrn_radiation_wavelength 0.71075
_diffrn_reflns_av_R_equivalents 0.1562
_diffrn_reflns_av_sigmaI/netI 0.0620
_diffrn_reflns_limit_h_max 9
_diffrn_reflns_limit_h_min -9
_diffrn_reflns_limit_k_max 29
_diffrn_reflns_limit_k_min -29
_diffrn_reflns_limit_l_max 32
_diffrn_reflns_limit_l_min -32
_diffrn_reflns_number 103276
_diffrn_reflns_reduction_process 'Lp corrections applied'
_diffrn_reflns_theta_full 27.49
_diffrn_reflns_theta_max 27.49
_diffrn_reflns_theta_min 3.00
_exptl_absorpt_coefficient_mu 0.566
_exptl_absorpt_correction_T_max 0.9169
_exptl_absorpt_correction_T_min 0.8294
_exptl_absorpt_correction_type numerical
_exptl_absorpt_process_details
;
Higashi, T. (1999). Shape - Program to obtain Crystal Shape using CCD
camera. Rigaku Corporation, Tokyo, Japan.
Higashi, T. (1999). Numabs - Numerical Absorption Correction, Rigaku
Corporation, Tokyo, Japan.
;
_exptl_crystal_colour black
_exptl_crystal_density_diffrn 1.368
_exptl_crystal_density_method 'not measured'
_exptl_crystal_description block
_exptl_crystal_F_000 1760
_exptl_crystal_size_max 0.50
_exptl_crystal_size_mid 0.31
_exptl_crystal_size_min 0.21
_refine_diff_density_max 1.060
_refine_diff_density_min -0.874
_refine_diff_density_rms 0.143
_refine_ls_extinction_method none
_refine_ls_goodness_of_fit_ref 1.082
_refine_ls_hydrogen_treatment constr
_refine_ls_matrix_type full
_refine_ls_number_parameters 487
_refine_ls_number_reflns 9319
_refine_ls_number_restraints 0
_refine_ls_restrained_S_all 1.082
_refine_ls_R_factor_all 0.1817
_refine_ls_R_factor_gt 0.1493
_refine_ls_shift/su_max 0.000
_refine_ls_shift/su_mean 0.000
_refine_ls_structure_factor_coef Fsqd
_refine_ls_weighting_details 'calc w=1/[\s^2^(Fo^2^)+(0.1170P)^2^+63.1484P] where P=(Fo^2^+2Fc^2^)/3'
_refine_ls_weighting_scheme calc
_refine_ls_wR_factor_gt 0.3935
_refine_ls_wR_factor_ref 0.4082
_reflns_number_gt 6339
_reflns_number_total 9319
_reflns_threshold_expression >2sigma(I)
_cod_data_source_file 36-1030sup1.cif
_cod_data_source_block global
_cod_original_sg_symbol_H-M 'P21/n '
_cod_database_code 8000138

loop_
_symmetry_equiv_pos_as_xyz
'x, y, z'
'-x+1/2, y+1/2, -z+1/2'
'-x, -y, -z'
'x-1/2, -y-1/2, z-1/2'

loop_
_atom_site_label
_atom_site_type_symbol
_atom_site_fract_x
_atom_site_fract_y
_atom_site_fract_z
_atom_site_U_iso_or_equiv
_atom_site_adp_type
_atom_site_occupancy
_atom_site_symmetry_multiplicity
_atom_site_calc_flag
_atom_site_refinement_flags
Ti1 Ti -0.9990(2) 0.47539(9) -0.36852(7) 0.0433(5) Uani 1 1 d .
Ti2 Ti -1.0399(3) 0.13367(9) -0.39618(8) 0.0452(5) Uani 1 1 d .
Cl1 Cl -0.9645(4) 0.38831(13) -0.41537(11) 0.0543(7) Uani 1 1 d .
Cl2 Cl -1.1372(4) 0.03664(13) -0.39403(12) 0.0551(7) Uani 1 1 d .
O1 O -0.5854(11) 0.3222(4) -0.1469(3) 0.0572(19) Uani 1 1 d .
O2 O -1.5970(12) 0.1999(5) -0.6198(3) 0.071(2) Uani 1 1 d .
N1 N -0.8696(12) 0.5395(4) -0.4068(4) 0.051(2) Uani 1 1 d .
N2 N -0.8027(11) 0.4753(4) -0.3151(4) 0.0463(19) Uani 1 1 d .
N3 N -1.0628(13) 0.1681(4) -0.3230(4) 0.053(2) Uani 1 1 d .
N4 N -1.2523(11) 0.1793(4) -0.4171(3) 0.0450(19) Uani 1 1 d .
C1 C -1.3203(12) 0.4564(5) -0.3814(4) 0.047(2) Uani 1 1 d .
C2 C -1.2893(13) 0.5170(5) -0.3972(4) 0.046(2) Uani 1 1 d .
C3 C -1.2196(14) 0.5481(5) -0.3516(5) 0.052(3) Uani 1 1 d .
C4 C -1.2045(13) 0.5061(6) -0.3069(4) 0.052(3) Uani 1 1 d .
C5 C -1.2628(12) 0.4508(5) -0.3266(5) 0.051(3) Uani 1 1 d .
C6 C -1.4031(15) 0.4107(6) -0.4164(5) 0.059(3) Uani 1 1 d .
H6A H -1.4285 0.4276 -0.4524 0.088 Uiso 1 1 calc R
H6B H -1.5170 0.3971 -0.4013 0.088 Uiso 1 1 calc R
H6C H -1.3193 0.3768 -0.4191 0.088 Uiso 1 1 calc R
C7 C -1.3355(14) 0.5430(5) -0.4507(5) 0.053(3) Uani 1 1 d .
H7A H -1.3784 0.5112 -0.4754 0.080 Uiso 1 1 calc R
H7B H -1.2273 0.5620 -0.4649 0.080 Uiso 1 1 calc R
H7C H -1.4317 0.5729 -0.4473 0.080 Uiso 1 1 calc R
C8 C -1.1747(16) 0.6139(6) -0.3487(6) 0.069(4) Uani 1 1 d .
H8A H -1.1337 0.6243 -0.3118 0.103 Uiso 1 1 calc R
H8B H -1.2834 0.6373 -0.3590 0.103 Uiso 1 1 calc R
H8C H -1.0778 0.6228 -0.3735 0.103 Uiso 1 1 calc R
C9 C -1.1551(17) 0.5210(8) -0.2496(5) 0.075(4) Uani 1 1 d .
H9A H -1.1188 0.5632 -0.2470 0.112 Uiso 1 1 calc R
H9B H -1.0536 0.4957 -0.2367 0.112 Uiso 1 1 calc R
H9C H -1.2603 0.5141 -0.2273 0.112 Uiso 1 1 calc R
C10 C -1.2777(14) 0.3935(6) -0.2959(6) 0.069(4) Uani 1 1 d .
H10A H -1.2306 0.3994 -0.2587 0.104 Uiso 1 1 calc R
H10B H -1.2065 0.3623 -0.3132 0.104 Uiso 1 1 calc R
H10C H -1.4056 0.3812 -0.2956 0.104 Uiso 1 1 calc R
C11 C -0.8833(15) 0.5787(5) -0.4495(5) 0.054(3) Uani 1 1 d .
H11 H -0.9549 0.5724 -0.4818 0.065 Uiso 1 1 calc R
C12 C -0.7806(15) 0.6272(6) -0.4389(5) 0.058(3) Uani 1 1 d .
H12 H -0.7681 0.6606 -0.4621 0.069 Uiso 1 1 calc R
C13 C -0.6930(15) 0.6200(5) -0.3867(5) 0.057(3) Uani 1 1 d .
H13 H -0.6134 0.6476 -0.3686 0.068 Uiso 1 1 calc R
C14 C -0.7475(15) 0.5649(6) -0.3679(5) 0.056(3) Uani 1 1 d .
C15 C -0.7052(14) 0.5340(5) -0.3168(5) 0.050(2) Uani 1 1 d .
H15A H -0.7419 0.5594 -0.2864 0.059 Uiso 1 1 calc R
H15B H -0.5722 0.5272 -0.3128 0.059 Uiso 1 1 calc R
C16 C -0.7553(13) 0.4374(5) -0.2725(4) 0.048(2) Uani 1 1 d .
C17 C -0.7910(14) 0.3769(5) -0.2757(4) 0.050(2) Uani 1 1 d .
H17 H -0.8529 0.3620 -0.3073 0.060 Uiso 1 1 calc R
C18 C -0.7419(15) 0.3373(5) -0.2358(4) 0.051(3) Uani 1 1 d .
H18 H -0.7730 0.2961 -0.2392 0.061 Uiso 1 1 calc R
C19 C -0.6444(13) 0.3582(5) -0.1893(4) 0.048(2) Uani 1 1 d .
C20 C -0.6075(13) 0.4178(5) -0.1854(4) 0.047(2) Uani 1 1 d .
H20 H -0.5440 0.4324 -0.1539 0.057 Uiso 1 1 calc R
C21 C -0.6582(14) 0.4567(5) -0.2247(4) 0.049(2) Uani 1 1 d .
H21 H -0.6287 0.4979 -0.2204 0.059 Uiso 1 1 calc R
C22 C -0.6213(17) 0.2601(6) -0.1507(5) 0.060(3) Uani 1 1 d .
H22A H -0.5721 0.2400 -0.1181 0.090 Uiso 1 1 calc R
H22B H -0.5635 0.2438 -0.1824 0.090 Uiso 1 1 calc R
H22C H -0.7530 0.2535 -0.1541 0.090 Uiso 1 1 calc R
C23 C -0.7841(14) 0.1938(5) -0.4030(4) 0.049(2) Uani 1 1 d .
C24 C -0.7182(15) 0.1371(5) -0.3884(5) 0.051(3) Uani 1 1 d .
C25 C -0.7571(14) 0.0968(5) -0.4291(4) 0.049(2) Uani 1 1 d .
C26 C -0.8587(15) 0.1279(5) -0.4719(5) 0.053(3) Uani 1 1 d .
C27 C -0.8723(13) 0.1889(5) -0.4562(4) 0.048(2) Uani 1 1 d .
C28 C -0.7758(17) 0.2514(5) -0.3718(5) 0.058(3) Uani 1 1 d .
H28A H -0.8279 0.2837 -0.3942 0.087 Uiso 1 1 calc R
H28B H -0.6487 0.2607 -0.3617 0.087 Uiso 1 1 calc R
H28C H -0.8454 0.2472 -0.3391 0.087 Uiso 1 1 calc R
C29 C -0.6124(13) 0.1219(6) -0.3371(5) 0.056(3) Uani 1 1 d .
H29A H -0.5873 0.0789 -0.3362 0.084 Uiso 1 1 calc R
H29B H -0.6836 0.1330 -0.3061 0.084 Uiso 1 1 calc R
H29C H -0.4972 0.1441 -0.3358 0.084 Uiso 1 1 calc R
C30 C -0.7006(16) 0.0313(5) -0.4309(6) 0.062(3) Uani 1 1 d .
H30A H -0.7488 0.0132 -0.4646 0.094 Uiso 1 1 calc R
H30B H -0.7493 0.0101 -0.4001 0.094 Uiso 1 1 calc R
H30C H -0.5675 0.0285 -0.4294 0.094 Uiso 1 1 calc R
C31 C -0.9179(15) 0.1001(6) -0.5245(5) 0.060(3) Uani 1 1 d .
H31A H -0.8911 0.0571 -0.5235 0.090 Uiso 1 1 calc R
H31B H -0.8523 0.1189 -0.5537 0.090 Uiso 1 1 calc R
H31C H -1.0491 0.1061 -0.5309 0.090 Uiso 1 1 calc R
C32 C -0.9477(16) 0.2389(5) -0.4892(5) 0.057(3) Uani 1 1 d .
H32A H -0.9403 0.2760 -0.4681 0.086 Uiso 1 1 calc R
H32B H -1.0752 0.2305 -0.4995 0.086 Uiso 1 1 calc R
H32C H -0.8775 0.2434 -0.5217 0.086 Uiso 1 1 calc R
C33 C -0.9887(16) 0.1675(5) -0.2699(4) 0.054(3) Uani 1 1 d .
H33 H -0.8894 0.1436 -0.2569 0.065 Uiso 1 1 calc R
C34 C -1.0845(19) 0.2074(6) -0.2399(5) 0.063(3) Uani 1 1 d .
H34 H -1.0686 0.2146 -0.2022 0.075 Uiso 1 1 calc R
C35 C -1.2071(17) 0.2349(6) -0.2747(4) 0.057(3) Uani 1 1 d .
H35 H -1.2880 0.2660 -0.2651 0.068 Uiso 1 1 calc R
C36 C -1.1962(14) 0.2112(5) -0.3250(4) 0.051(3) Uani 1 1 d .
C37 C -1.2823(16) 0.2256(6) -0.3783(4) 0.054(3) Uani 1 1 d .
H37A H -1.4149 0.2310 -0.3745 0.065 Uiso 1 1 calc R
H37B H -1.2320 0.2638 -0.3915 0.065 Uiso 1 1 calc R
C38 C -1.3444(14) 0.1846(5) -0.4678(4) 0.048(2) Uani 1 1 d .
C39 C -1.3574(14) 0.1348(5) -0.5005(4) 0.050(2) Uani 1 1 d .
H39 H -1.3076 0.0978 -0.4879 0.060 Uiso 1 1 calc R
C40 C -1.4436(14) 0.1376(6) -0.5524(5) 0.055(3) Uani 1 1 d .
H40 H -1.4528 0.1029 -0.5744 0.065 Uiso 1 1 calc R
C41 C -1.5142(15) 0.1913(6) -0.5707(5) 0.058(3) Uani 1 1 d .
C42 C -1.5010(17) 0.2406(6) -0.5386(5) 0.061(3) Uani 1 1 d .
H42 H -1.5495 0.2775 -0.5518 0.073 Uiso 1 1 calc R
C43 C -1.4186(15) 0.2387(5) -0.4871(4) 0.052(3) Uani 1 1 d .
H43 H -1.4127 0.2737 -0.4653 0.062 Uiso 1 1 calc R
C44 C -1.6341(19) 0.1484(7) -0.6519(5) 0.073(4) Uani 1 1 d .
H44A H -1.6921 0.1606 -0.6865 0.109 Uiso 1 1 calc R
H44B H -1.7159 0.1217 -0.6330 0.109 Uiso 1 1 calc R
H44C H -1.5200 0.1274 -0.6584 0.109 Uiso 1 1 calc R

loop_
_atom_site_aniso_label
_atom_site_aniso_U_11
_atom_site_aniso_U_22
_atom_site_aniso_U_33
_atom_site_aniso_U_23
_atom_site_aniso_U_13
_atom_site_aniso_U_12
Ti1 0.0328(9) 0.0528(11) 0.0445(10) -0.0020(8) 0.0039(7) 0.0037(8)
Ti2 0.0397(9) 0.0502(11) 0.0461(10) 0.0039(8) 0.0053(7) 0.0002(8)
Cl1 0.0553(15) 0.0551(15) 0.0522(14) -0.0070(12) -0.0002(12) 0.0097(12)
Cl2 0.0465(14) 0.0529(15) 0.0668(17) 0.0055(13) 0.0137(12) -0.0018(11)
O1 0.055(5) 0.062(5) 0.054(4) 0.005(4) 0.002(4) -0.003(4)
O2 0.062(5) 0.101(7) 0.049(5) 0.002(5) -0.002(4) 0.003(5)
N1 0.043(5) 0.056(5) 0.055(5) 0.004(4) 0.014(4) 0.010(4)
N2 0.035(4) 0.052(5) 0.052(5) 0.001(4) 0.002(4) -0.004(4)
N3 0.052(5) 0.057(5) 0.050(5) 0.005(4) 0.004(4) 0.004(4)
N4 0.031(4) 0.053(5) 0.051(5) 0.005(4) 0.002(3) 0.005(4)
C1 0.023(4) 0.066(7) 0.052(6) 0.001(5) 0.015(4) 0.008(4)
C2 0.030(4) 0.059(6) 0.051(6) -0.009(5) 0.008(4) 0.008(4)
C3 0.035(5) 0.059(7) 0.062(7) -0.014(5) 0.015(5) 0.004(5)
C4 0.031(5) 0.074(7) 0.052(6) -0.010(5) 0.009(4) 0.011(5)
C5 0.017(4) 0.072(7) 0.065(7) -0.005(6) 0.015(4) -0.002(4)
C6 0.038(5) 0.069(8) 0.068(7) -0.005(6) -0.002(5) 0.000(5)
C7 0.038(5) 0.062(7) 0.060(7) -0.004(5) 0.002(5) 0.010(5)
C8 0.040(6) 0.069(8) 0.097(10) -0.026(7) 0.005(6) 0.007(6)
C9 0.050(7) 0.118(12) 0.056(7) -0.030(8) 0.007(6) -0.001(7)
C10 0.028(5) 0.096(10) 0.085(9) 0.031(8) 0.019(5) 0.009(6)
C11 0.048(6) 0.063(7) 0.051(6) 0.004(5) 0.015(5) 0.016(5)
C12 0.039(5) 0.066(7) 0.069(7) 0.018(6) 0.021(5) 0.006(5)
C13 0.042(6) 0.055(7) 0.075(8) 0.008(6) 0.011(5) 0.003(5)
C14 0.043(6) 0.065(7) 0.062(7) -0.002(6) 0.014(5) 0.003(5)
C15 0.033(5) 0.056(6) 0.059(6) -0.003(5) 0.005(4) 0.001(4)
C16 0.028(4) 0.061(7) 0.055(6) -0.006(5) 0.006(4) 0.003(4)
C17 0.037(5) 0.061(7) 0.051(6) -0.008(5) -0.002(4) 0.010(5)
C18 0.049(6) 0.057(6) 0.048(6) -0.001(5) 0.008(5) -0.008(5)
C19 0.032(5) 0.062(7) 0.050(6) 0.007(5) 0.003(4) 0.000(4)
C20 0.032(5) 0.060(6) 0.050(6) -0.008(5) 0.004(4) -0.005(4)
C21 0.043(5) 0.057(6) 0.049(6) -0.011(5) 0.006(4) 0.000(5)
C22 0.057(7) 0.065(7) 0.058(7) 0.012(6) -0.007(5) -0.003(6)
C23 0.034(5) 0.057(6) 0.056(6) 0.011(5) 0.005(4) -0.003(4)
C24 0.042(5) 0.051(6) 0.060(6) 0.003(5) 0.014(5) 0.000(5)
C25 0.035(5) 0.055(6) 0.057(6) 0.007(5) 0.009(4) 0.006(4)
C26 0.043(6) 0.064(7) 0.053(6) 0.003(5) 0.017(5) -0.003(5)
C27 0.033(5) 0.060(6) 0.051(6) 0.005(5) -0.004(4) 0.003(4)
C28 0.057(7) 0.063(7) 0.054(6) -0.004(6) 0.002(5) -0.003(6)
C29 0.027(5) 0.074(8) 0.067(7) 0.012(6) 0.001(5) 0.004(5)
C30 0.048(6) 0.053(7) 0.088(9) -0.001(6) 0.017(6) 0.008(5)
C31 0.039(5) 0.083(9) 0.060(7) -0.012(6) 0.013(5) -0.008(6)
C32 0.047(6) 0.062(7) 0.062(7) 0.013(6) 0.002(5) -0.003(5)
C33 0.049(6) 0.064(7) 0.049(6) 0.006(5) 0.000(5) -0.002(5)
C34 0.081(9) 0.065(7) 0.043(6) 0.004(5) 0.016(6) -0.022(7)
C35 0.058(7) 0.065(7) 0.048(6) -0.004(5) 0.014(5) -0.002(6)
C36 0.040(5) 0.063(7) 0.049(6) 0.000(5) 0.002(4) -0.001(5)
C37 0.049(6) 0.066(7) 0.049(6) 0.009(5) 0.007(5) -0.002(5)
C38 0.038(5) 0.063(7) 0.043(5) 0.005(5) 0.004(4) 0.002(5)
C39 0.040(5) 0.052(6) 0.058(6) 0.005(5) 0.010(5) 0.004(4)
C40 0.038(5) 0.072(8) 0.053(6) -0.002(6) 0.005(5) -0.002(5)
C41 0.042(6) 0.074(8) 0.058(7) 0.004(6) 0.006(5) -0.006(5)
C42 0.061(7) 0.070(8) 0.053(6) 0.014(6) 0.015(5) 0.003(6)
C43 0.047(6) 0.057(6) 0.051(6) 0.007(5) 0.005(5) -0.002(5)
C44 0.060(8) 0.101(11) 0.057(7) -0.004(7) 0.005(6) 0.003(7)

loop_
_atom_type_symbol
_atom_type_description
_atom_type_scat_dispersion_real
_atom_type_scat_dispersion_imag
_atom_type_scat_source
C C 0.0033 0.0016 'International Tables Vol C Tables 4.2.6.8 and 6.1.1.4'
H H 0.0000 0.0000 'International Tables Vol C Tables 4.2.6.8 and 6.1.1.4'
N N 0.0061 0.0033 'International Tables Vol C Tables 4.2.6.8 and 6.1.1.4'
O O 0.0106 0.0060 'International Tables Vol C Tables 4.2.6.8 and 6.1.1.4'
Cl Cl 0.1484 0.1585 'International Tables Vol C Tables 4.2.6.8 and 6.1.1.4'
Ti Ti 0.2776 0.4457 'International Tables Vol C Tables 4.2.6.8 and 6.1.1.4'

loop_
_geom_angle_atom_site_label_1
_geom_angle_atom_site_label_2
_geom_angle_atom_site_label_3
_geom_angle
N2 Ti1 N1 88.2(4)
N2 Ti1 Cl1 104.7(3)
N1 Ti1 Cl1 107.8(3)
N2 Ti1 C4 92.2(4)
N1 Ti1 C4 116.4(4)
Cl1 Ti1 C4 133.0(3)
N2 Ti1 C5 108.2(4)
N1 Ti1 C5 144.8(4)
Cl1 Ti1 C5 98.0(3)
C4 Ti1 C5 35.2(4)
N2 Ti1 C3 112.5(4)
N1 Ti1 C3 86.2(4)
Cl1 Ti1 C3 140.6(3)
C4 Ti1 C3 36.5(4)
C5 Ti1 C3 58.9(4)
N2 Ti1 C1 142.9(4)
N1 Ti1 C1 123.4(4)
Cl1 Ti1 C1 84.9(3)
C4 Ti1 C1 58.2(4)
C5 Ti1 C1 34.7(4)
C3 Ti1 C1 57.6(4)
N2 Ti1 C2 146.8(4)
N1 Ti1 C2 90.9(4)
Cl1 Ti1 C2 107.1(3)
C4 Ti1 C2 58.9(4)
C5 Ti1 C2 58.2(4)
C3 Ti1 C2 34.4(4)
C1 Ti1 C2 34.5(4)
N4 Ti2 N3 86.8(4)
N4 Ti2 Cl2 105.0(3)
N3 Ti2 Cl2 107.9(3)
N4 Ti2 C23 109.0(4)
N3 Ti2 C23 86.6(4)
Cl2 Ti2 C23 143.7(3)
N4 Ti2 C27 89.5(4)
N3 Ti2 C27 116.5(4)
Cl2 Ti2 C27 133.9(3)
C23 Ti2 C27 36.4(4)
N4 Ti2 C26 107.1(4)
N3 Ti2 C26 145.5(4)
Cl2 Ti2 C26 98.9(3)
C23 Ti2 C26 59.1(4)
C27 Ti2 C26 35.4(4)
N4 Ti2 C24 143.6(4)
N3 Ti2 C24 91.9(4)
Cl2 Ti2 C24 110.0(3)
C23 Ti2 C24 34.7(4)
C27 Ti2 C24 58.8(4)
C26 Ti2 C24 58.0(4)
N4 Ti2 C25 142.6(4)
N3 Ti2 C25 123.2(4)
Cl2 Ti2 C25 87.6(3)
C23 Ti2 C25 57.4(4)
C27 Ti2 C25 58.5(4)
C26 Ti2 C25 35.5(4)
C24 Ti2 C25 33.4(4)
C19 O1 C22 118.0(9)
C41 O2 C44 117.4(11)
C11 N1 C14 107.1(10)
C11 N1 Ti1 143.8(8)
C14 N1 Ti1 105.6(7)
C16 N2 C15 116.8(8)
C16 N2 Ti1 133.2(7)
C15 N2 Ti1 109.2(7)
C36 N3 C33 106.8(9)
C36 N3 Ti2 109.0(7)
C33 N3 Ti2 144.1(8)
C38 N4 C37 117.1(9)
C38 N4 Ti2 130.0(7)
C37 N4 Ti2 110.3(7)
C5 C1 C2 107.7(10)
C5 C1 C6 127.8(11)
C2 C1 C6 124.5(10)
C5 C1 Ti1 68.5(5)
C2 C1 Ti1 72.8(6)
C6 C1 Ti1 125.8(7)
C3 C2 C1 107.6(10)
C3 C2 C7 126.3(11)
C1 C2 C7 125.9(10)
C3 C2 Ti1 70.3(6)
C1 C2 Ti1 72.7(6)
C7 C2 Ti1 126.0(7)
C2 C3 C4 108.0(10)
C2 C3 C8 126.2(12)
C4 C3 C8 125.7(11)
C2 C3 Ti1 75.3(6)
C4 C3 Ti1 70.0(6)
C8 C3 Ti1 122.1(7)
C5 C4 C3 107.0(10)
C5 C4 C9 126.6(12)
C3 C4 C9 126.2(12)
C5 C4 Ti1 72.7(6)
C3 C4 Ti1 73.6(6)
C9 C4 Ti1 124.1(8)
C4 C5 C1 109.6(11)
C4 C5 C10 127.5(11)
C1 C5 C10 122.8(11)
C4 C5 Ti1 72.1(6)
C1 C5 Ti1 76.7(6)
C10 C5 Ti1 120.9(7)
C1 C6 H6A 109.5
C1 C6 H6B 109.5
H6A C6 H6B 109.5
C1 C6 H6C 109.5
H6A C6 H6C 109.5
H6B C6 H6C 109.5
C2 C7 H7A 109.5
C2 C7 H7B 109.5
H7A C7 H7B 109.5
C2 C7 H7C 109.5
H7A C7 H7C 109.5
H7B C7 H7C 109.5
C3 C8 H8A 109.5
C3 C8 H8B 109.5
H8A C8 H8B 109.5
C3 C8 H8C 109.5
H8A C8 H8C 109.5
H8B C8 H8C 109.5
C4 C9 H9A 109.5
C4 C9 H9B 109.5
H9A C9 H9B 109.5
C4 C9 H9C 109.5
H9A C9 H9C 109.5
H9B C9 H9C 109.5
C5 C10 H10A 109.5
C5 C10 H10B 109.5
H10A C10 H10B 109.5
C5 C10 H10C 109.5
H10A C10 H10C 109.5
H10B C10 H10C 109.5
C12 C11 N1 109.9(11)
C12 C11 H11 125.1
N1 C11 H11 125.1
C11 C12 C13 108.5(11)
C11 C12 H12 125.8
C13 C12 H12 125.8
C14 C13 C12 106.1(11)
C14 C13 H13 126.9
C12 C13 H13 126.9
C13 C14 N1 108.3(11)
C13 C14 C15 131.1(12)
N1 C14 C15 120.6(10)
C14 C15 N2 110.6(9)
C14 C15 H15A 109.5
N2 C15 H15A 109.5
C14 C15 H15B 109.5
N2 C15 H15B 109.5
H15A C15 H15B 108.1
C17 C16 N2 120.9(10)
C17 C16 C21 115.6(10)
N2 C16 C21 123.4(10)
C18 C17 C16 123.4(10)
C18 C17 H17 118.3
C16 C17 H17 118.3
C17 C18 C19 119.1(11)
C17 C18 H18 120.4
C19 C18 H18 120.4
C20 C19 O1 117.4(10)
C20 C19 C18 118.4(10)
O1 C19 C18 124.2(10)
C21 C20 C19 122.0(10)
C21 C20 H20 119.0
C19 C20 H20 119.0
C20 C21 C16 121.4(11)
C20 C21 H21 119.3
C16 C21 H21 119.3
O1 C22 H22A 109.5
O1 C22 H22B 109.5
H22A C22 H22B 109.5
O1 C22 H22C 109.5
H22A C22 H22C 109.5
H22B C22 H22C 109.5
C24 C23 C27 107.7(10)
C24 C23 C28 129.5(10)
C27 C23 C28 122.8(10)
C24 C23 Ti2 74.3(6)
C27 C23 Ti2 71.9(6)
C28 C23 Ti2 118.3(7)
C25 C24 C23 110.1(10)
C25 C24 C29 124.0(10)
C23 C24 C29 125.9(11)
C25 C24 Ti2 75.0(6)
C23 C24 Ti2 70.9(6)
C29 C24 Ti2 123.0(7)
C24 C25 C26 108.0(10)
C24 C25 C30 127.1(11)
C26 C25 C30 124.9(11)
C24 C25 Ti2 71.6(6)
C26 C25 Ti2 70.0(6)
C30 C25 Ti2 125.4(7)
C27 C26 C25 107.4(10)
C27 C26 C31 128.0(11)
C25 C26 C31 124.3(11)
C27 C26 Ti2 71.4(6)
C25 C26 Ti2 74.6(6)
C31 C26 Ti2 124.5(7)
C26 C27 C23 106.7(10)
C26 C27 C32 127.1(10)
C23 C27 C32 126.1(11)
C26 C27 Ti2 73.2(6)
C23 C27 Ti2 71.8(6)
C32 C27 Ti2 123.9(7)
C23 C28 H28A 109.5
C23 C28 H28B 109.5
H28A C28 H28B 109.5
C23 C28 H28C 109.5
H28A C28 H28C 109.5
H28B C28 H28C 109.5
C24 C29 H29A 109.5
C24 C29 H29B 109.5
H29A C29 H29B 109.5
C24 C29 H29C 109.5
H29A C29 H29C 109.5
H29B C29 H29C 109.5
C25 C30 H30A 109.5
C25 C30 H30B 109.5
H30A C30 H30B 109.5
C25 C30 H30C 109.5
H30A C30 H30C 109.5
H30B C30 H30C 109.5
C26 C31 H31A 109.5
C26 C31 H31B 109.5
H31A C31 H31B 109.5
C26 C31 H31C 109.5
H31A C31 H31C 109.5
H31B C31 H31C 109.5
C27 C32 H32A 109.5
C27 C32 H32B 109.5
H32A C32 H32B 109.5
C27 C32 H32C 109.5
H32A C32 H32C 109.5
H32B C32 H32C 109.5
C34 C33 N3 108.3(11)
C34 C33 H33 125.9
N3 C33 H33 125.9
C35 C34 C33 106.8(10)
C35 C34 H34 126.6
C33 C34 H34 126.6
C36 C35 C34 110.0(11)
C36 C35 H35 125.0
C34 C35 H35 125.0
C35 C36 N3 107.9(10)
C35 C36 C37 134.1(11)
N3 C36 C37 117.7(10)
N4 C37 C36 111.8(10)
N4 C37 H37A 109.3
C36 C37 H37A 109.3
N4 C37 H37B 109.3
C36 C37 H37B 109.3
H37A C37 H37B 107.9
C39 C38 C43 118.6(10)
C39 C38 N4 118.5(10)
C43 C38 N4 122.9(10)
C38 C39 C40 121.1(11)
C38 C39 H39 119.4
C40 C39 H39 119.4
C41 C40 C39 119.3(12)
C41 C40 H40 120.3
C39 C40 H40 120.3
O2 C41 C42 115.5(12)
O2 C41 C40 124.8(12)
C42 C41 C40 119.7(11)
C41 C42 C43 122.1(12)
C41 C42 H42 119.0
C43 C42 H42 119.0
C42 C43 C38 119.1(11)
C42 C43 H43 120.4
C38 C43 H43 120.4
O2 C44 H44A 109.5
O2 C44 H44B 109.5
H44A C44 H44B 109.5
O2 C44 H44C 109.5
H44A C44 H44C 109.5
H44B C44 H44C 109.5

loop_
_geom_bond_atom_site_label_1
_geom_bond_atom_site_label_2
_geom_bond_distance
Ti1 N2 1.918(9)
Ti1 N1 1.983(9)
Ti1 Cl1 2.285(3)
Ti1 C4 2.296(10)
Ti1 C5 2.303(9)
Ti1 C3 2.344(10)
Ti1 C1 2.408(10)
Ti1 C2 2.408(10)
Ti2 N4 1.918(8)
Ti2 N3 1.984(9)
Ti2 Cl2 2.284(4)
Ti2 C23 2.323(10)
Ti2 C27 2.324(11)
Ti2 C26 2.348(10)
Ti2 C24 2.367(11)
Ti2 C25 2.409(10)
O1 C19 1.379(13)
O1 C22 1.415(14)
O2 C41 1.352(14)
O2 C44 1.419(17)
N1 C11 1.374(14)
N1 C14 1.410(15)
N2 C16 1.387(14)
N2 C15 1.496(13)
N3 C36 1.375(14)
N3 C33 1.403(14)
N4 C38 1.408(13)
N4 C37 1.437(14)
C1 C5 1.410(15)
C1 C2 1.430(16)
C1 C6 1.458(16)
C2 C3 1.407(15)
C2 C7 1.473(15)
C3 C4 1.453(17)
C3 C8 1.507(17)
C4 C5 1.390(16)
C4 C9 1.490(16)
C5 C10 1.496(17)
C6 H6A 0.9800
C6 H6B 0.9800
C6 H6C 0.9800
C7 H7A 0.9800
C7 H7B 0.9800
C7 H7C 0.9800
C8 H8A 0.9800
C8 H8B 0.9800
C8 H8C 0.9800
C9 H9A 0.9800
C9 H9B 0.9800
C9 H9C 0.9800
C10 H10A 0.9800
C10 H10B 0.9800
C10 H10C 0.9800
C11 C12 1.339(17)
C11 H11 0.9500
C12 C13 1.431(17)
C12 H12 0.9500
C13 C14 1.380(16)
C13 H13 0.9500
C14 C15 1.465(16)
C15 H15A 0.9900
C15 H15B 0.9900
C16 C17 1.379(16)
C16 C21 1.426(15)
C17 C18 1.366(15)
C17 H17 0.9500
C18 C19 1.412(15)
C18 H18 0.9500
C19 C20 1.362(15)
C20 C21 1.348(15)
C20 H20 0.9500
C21 H21 0.9500
C22 H22A 0.9800
C22 H22B 0.9800
C22 H22C 0.9800
C23 C24 1.399(15)
C23 C27 1.451(15)
C23 C28 1.500(16)
C24 C25 1.374(16)
C24 C29 1.501(16)
C25 C26 1.450(16)
C25 C30 1.522(15)
C26 C27 1.421(16)
C26 C31 1.494(16)
C27 C32 1.479(15)
C28 H28A 0.9800
C28 H28B 0.9800
C28 H28C 0.9800
C29 H29A 0.9800
C29 H29B 0.9800
C29 H29C 0.9800
C30 H30A 0.9800
C30 H30B 0.9800
C30 H30C 0.9800
C31 H31A 0.9800
C31 H31B 0.9800
C31 H31C 0.9800
C32 H32A 0.9800
C32 H32B 0.9800
C32 H32C 0.9800
C33 C34 1.373(17)
C33 H33 0.9500
C34 C35 1.368(18)
C34 H34 0.9500
C35 C36 1.359(15)
C35 H35 0.9500
C36 C37 1.478(15)
C37 H37A 0.9900
C37 H37B 0.9900
C38 C39 1.378(16)
C38 C43 1.403(15)
C39 C40 1.412(16)
C39 H39 0.9500
C40 C41 1.376(17)
C40 H40 0.9500
C41 C42 1.359(18)
C42 C43 1.392(16)
C42 H42 0.9500
C43 H43 0.9500
C44 H44A 0.9800
C44 H44B 0.9800
C44 H44C 0.9800

loop_
_geom_torsion_atom_site_label_1
_geom_torsion_atom_site_label_2
_geom_torsion_atom_site_label_3
_geom_torsion_atom_site_label_4
_geom_torsion
N2 Ti1 N1 C11 -174.3(13)
Cl1 Ti1 N1 C11 80.8(12)
C4 Ti1 N1 C11 -82.8(13)
C5 Ti1 N1 C11 -54.5(16)
C3 Ti1 N1 C11 -61.6(13)
C1 Ti1 N1 C11 -15.0(14)
C2 Ti1 N1 C11 -27.5(13)
N2 Ti1 N1 C14 -20.2(7)
Cl1 Ti1 N1 C14 -125.1(6)
C4 Ti1 N1 C14 71.3(8)
C5 Ti1 N1 C14 99.7(9)
C3 Ti1 N1 C14 92.5(7)
C1 Ti1 N1 C14 139.1(7)
C2 Ti1 N1 C14 126.6(7)
N1 Ti1 N2 C16 -169.5(10)
Cl1 Ti1 N2 C16 -61.5(10)
C4 Ti1 N2 C16 74.2(10)
C5 Ti1 N2 C16 42.3(10)
C3 Ti1 N2 C16 105.4(10)
C1 Ti1 N2 C16 39.8(13)
C2 Ti1 N2 C16 101.6(11)
N1 Ti1 N2 C15 21.8(7)
Cl1 Ti1 N2 C15 129.8(6)
C4 Ti1 N2 C15 -94.5(7)
C5 Ti1 N2 C15 -126.4(7)
C3 Ti1 N2 C15 -63.3(7)
C1 Ti1 N2 C15 -128.9(7)
C2 Ti1 N2 C15 -67.1(10)
N4 Ti2 N3 C36 -7.7(8)
Cl2 Ti2 N3 C36 -112.4(7)
C23 Ti2 N3 C36 101.5(8)
C27 Ti2 N3 C36 80.1(8)
C26 Ti2 N3 C36 108.3(9)
C24 Ti2 N3 C36 135.8(8)
C25 Ti2 N3 C36 148.4(7)
N4 Ti2 N3 C33 177.0(14)
Cl2 Ti2 N3 C33 72.3(14)
C23 Ti2 N3 C33 -73.8(14)
C27 Ti2 N3 C33 -95.2(14)
C26 Ti2 N3 C33 -67.0(16)
C24 Ti2 N3 C33 -39.5(14)
C25 Ti2 N3 C33 -26.9(15)
N3 Ti2 N4 C38 178.4(10)
Cl2 Ti2 N4 C38 -73.9(9)
C23 Ti2 N4 C38 93.1(10)
C27 Ti2 N4 C38 61.8(9)
C26 Ti2 N4 C38 30.6(10)
C24 Ti2 N4 C38 89.5(11)
C25 Ti2 N4 C38 32.3(13)
N3 Ti2 N4 C37 17.4(7)
Cl2 Ti2 N4 C37 125.2(6)
C23 Ti2 N4 C37 -67.9(8)
C27 Ti2 N4 C37 -99.2(7)
C26 Ti2 N4 C37 -130.4(7)
C24 Ti2 N4 C37 -71.5(9)
C25 Ti2 N4 C37 -128.6(8)
N2 Ti1 C1 C5 4.0(10)
N1 Ti1 C1 C5 -140.1(7)
Cl1 Ti1 C1 C5 111.9(7)
C4 Ti1 C1 C5 -37.6(7)
C3 Ti1 C1 C5 -80.9(7)
C2 Ti1 C1 C5 -117.7(9)
N2 Ti1 C1 C2 121.7(7)
N1 Ti1 C1 C2 -22.4(7)
Cl1 Ti1 C1 C2 -130.4(6)
C4 Ti1 C1 C2 80.1(7)
C5 Ti1 C1 C2 117.7(9)
C3 Ti1 C1 C2 36.8(6)
N2 Ti1 C1 C6 -117.8(10)
N1 Ti1 C1 C6 98.1(10)
Cl1 Ti1 C1 C6 -10.0(10)
C4 Ti1 C1 C6 -159.4(11)
C5 Ti1 C1 C6 -121.9(13)
C3 Ti1 C1 C6 157.2(11)
C2 Ti1 C1 C6 120.4(12)
C5 C1 C2 C3 -2.1(10)
C6 C1 C2 C3 175.9(9)
Ti1 C1 C2 C3 -62.0(7)
C5 C1 C2 C7 -177.8(9)
C6 C1 C2 C7 0.2(15)
Ti1 C1 C2 C7 122.3(9)
C5 C1 C2 Ti1 59.9(6)
C6 C1 C2 Ti1 -122.0(9)
N2 Ti1 C2 C3 6.2(11)
N1 Ti1 C2 C3 -81.9(7)
Cl1 Ti1 C2 C3 169.1(6)
C4 Ti1 C2 C3 38.7(7)
C5 Ti1 C2 C3 80.2(7)
C1 Ti1 C2 C3 116.6(9)
N2 Ti1 C2 C1 -110.4(8)
N1 Ti1 C2 C1 161.5(6)
Cl1 Ti1 C2 C1 52.5(6)
C4 Ti1 C2 C1 -77.9(7)
C5 Ti1 C2 C1 -36.4(6)
C3 Ti1 C2 C1 -116.6(9)
N2 Ti1 C2 C7 127.4(9)
N1 Ti1 C2 C7 39.2(10)
Cl1 Ti1 C2 C7 -69.8(10)
C4 Ti1 C2 C7 159.9(11)
C5 Ti1 C2 C7 -158.6(11)
C3 Ti1 C2 C7 121.2(13)
C1 Ti1 C2 C7 -122.2(12)
C1 C2 C3 C4 0.8(10)
C7 C2 C3 C4 176.5(9)
Ti1 C2 C3 C4 -62.7(7)
C1 C2 C3 C8 -177.1(9)
C7 C2 C3 C8 -1.4(16)
Ti1 C2 C3 C8 119.3(10)
C1 C2 C3 Ti1 63.6(6)
C7 C2 C3 Ti1 -120.7(10)
N2 Ti1 C3 C2 -176.3(6)
N1 Ti1 C3 C2 97.2(7)
Cl1 Ti1 C3 C2 -16.6(9)
C4 Ti1 C3 C2 -115.9(9)
C5 Ti1 C3 C2 -78.0(7)
C1 Ti1 C3 C2 -36.9(6)
N2 Ti1 C3 C4 -60.5(7)
N1 Ti1 C3 C4 -146.9(7)
Cl1 Ti1 C3 C4 99.3(7)
C5 Ti1 C3 C4 37.9(6)
C1 Ti1 C3 C4 78.9(7)
C2 Ti1 C3 C4 115.9(9)
N2 Ti1 C3 C8 59.8(11)
N1 Ti1 C3 C8 -26.6(10)
Cl1 Ti1 C3 C8 -140.4(9)
C4 Ti1 C3 C8 120.3(13)
C5 Ti1 C3 C8 158.2(12)
C1 Ti1 C3 C8 -160.7(12)
C2 Ti1 C3 C8 -123.8(13)
C2 C3 C4 C5 0.8(11)
C8 C3 C4 C5 178.7(10)
Ti1 C3 C4 C5 -65.5(6)
C2 C3 C4 C9 -173.2(10)
C8 C3 C4 C9 4.7(16)
Ti1 C3 C4 C9 120.5(11)
C2 C3 C4 Ti1 66.3(7)
C8 C3 C4 Ti1 -115.8(10)
N2 Ti1 C4 C5 -119.3(7)
N1 Ti1 C4 C5 151.7(7)
Cl1 Ti1 C4 C5 -6.8(8)
C3 Ti1 C4 C5 114.2(9)
C1 Ti1 C4 C5 37.1(6)
C2 Ti1 C4 C5 77.8(7)
N2 Ti1 C4 C3 126.5(7)
N1 Ti1 C4 C3 37.4(7)
Cl1 Ti1 C4 C3 -121.0(6)
C5 Ti1 C4 C3 -114.2(9)
C1 Ti1 C4 C3 -77.2(7)
C2 Ti1 C4 C3 -36.4(6)
N2 Ti1 C4 C9 3.5(12)
N1 Ti1 C4 C9 -85.5(12)
Cl1 Ti1 C4 C9 116.0(11)
C5 Ti1 C4 C9 122.8(15)
C3 Ti1 C4 C9 -122.9(14)
C1 Ti1 C4 C9 159.9(13)
C2 Ti1 C4 C9 -159.4(13)
C3 C4 C5 C1 -2.1(10)
C9 C4 C5 C1 171.9(10)
Ti1 C4 C5 C1 -68.2(6)
C3 C4 C5 C10 -178.2(9)
C9 C4 C5 C10 -4.2(16)
Ti1 C4 C5 C10 115.7(10)
C3 C4 C5 Ti1 66.1(7)
C9 C4 C5 Ti1 -119.9(11)
C2 C1 C5 C4 2.6(10)
C6 C1 C5 C4 -175.3(9)
Ti1 C1 C5 C4 65.2(6)
C2 C1 C5 C10 179.0(8)
C6 C1 C5 C10 1.0(15)
Ti1 C1 C5 C10 -118.4(9)
C2 C1 C5 Ti1 -62.6(6)
C6 C1 C5 Ti1 119.4(10)
N2 Ti1 C5 C4 66.6(7)
N1 Ti1 C5 C4 -47.6(10)
Cl1 Ti1 C5 C4 175.0(6)
C3 Ti1 C5 C4 -39.3(7)
C1 Ti1 C5 C4 -116.0(10)
C2 Ti1 C5 C4 -79.8(7)
N2 Ti1 C5 C1 -177.4(7)
N1 Ti1 C5 C1 68.4(10)
Cl1 Ti1 C5 C1 -69.0(7)
C4 Ti1 C5 C1 116.0(10)
C3 Ti1 C5 C1 76.7(7)
C2 Ti1 C5 C1 36.2(6)
N2 Ti1 C5 C10 -57.0(11)
N1 Ti1 C5 C10 -171.1(9)
Cl1 Ti1 C5 C10 51.5(10)
C4 Ti1 C5 C10 -123.5(13)
C3 Ti1 C5 C10 -162.8(12)
C1 Ti1 C5 C10 120.5(13)
C2 Ti1 C5 C10 156.7(11)
C14 N1 C11 C12 -1.3(12)
Ti1 N1 C11 C12 152.6(10)
N1 C11 C12 C13 0.3(12)
C11 C12 C13 C14 0.8(12)
C12 C13 C14 N1 -1.6(12)
C12 C13 C14 C15 -178.7(11)
C11 N1 C14 C13 1.9(12)
Ti1 N1 C14 C13 -162.5(7)
C11 N1 C14 C15 179.3(9)
Ti1 N1 C14 C15 14.9(11)
C13 C14 C15 N2 178.4(11)
N1 C14 C15 N2 1.6(13)
C16 N2 C15 C14 171.0(9)
Ti1 N2 C15 C14 -18.2(10)
C15 N2 C16 C17 -159.3(9)
Ti1 N2 C16 C17 32.6(14)
C15 N2 C16 C21 16.7(14)
Ti1 N2 C16 C21 -151.3(8)
N2 C16 C17 C18 177.8(9)
C21 C16 C17 C18 1.4(15)
C16 C17 C18 C19 -2.1(16)
C22 O1 C19 C20 -179.4(10)
C22 O1 C19 C18 1.5(15)
C17 C18 C19 C20 1.9(15)
C17 C18 C19 O1 -179.0(10)
O1 C19 C20 C21 179.6(9)
C18 C19 C20 C21 -1.2(15)
C19 C20 C21 C16 0.6(16)
C17 C16 C21 C20 -0.6(15)
N2 C16 C21 C20 -176.9(9)
N4 Ti2 C23 C24 -176.3(6)
N3 Ti2 C23 C24 98.3(7)
Cl2 Ti2 C23 C24 -17.9(9)
C27 Ti2 C23 C24 -115.1(10)
C26 Ti2 C23 C24 -77.2(7)
C25 Ti2 C23 C24 -35.3(6)
N4 Ti2 C23 C27 -61.1(7)
N3 Ti2 C23 C27 -146.6(7)
Cl2 Ti2 C23 C27 97.3(7)
C26 Ti2 C23 C27 37.9(6)
C24 Ti2 C23 C27 115.1(10)
C25 Ti2 C23 C27 79.8(7)
N4 Ti2 C23 C28 56.9(9)
N3 Ti2 C23 C28 -28.5(8)
Cl2 Ti2 C23 C28 -144.6(7)
C27 Ti2 C23 C28 118.1(11)
C26 Ti2 C23 C28 156.0(10)
C24 Ti2 C23 C28 -126.8(12)
C25 Ti2 C23 C28 -162.1(10)
C27 C23 C24 C25 0.7(12)
C28 C23 C24 C25 179.3(10)
Ti2 C23 C24 C25 65.3(8)
C27 C23 C24 C29 178.0(10)
C28 C23 C24 C29 -3.4(18)
Ti2 C23 C24 C29 -117.4(10)
C27 C23 C24 Ti2 -64.6(7)
C28 C23 C24 Ti2 114.0(11)
N4 Ti2 C24 C25 -112.0(8)
N3 Ti2 C24 C25 160.8(7)
Cl2 Ti2 C24 C25 50.9(7)
C23 Ti2 C24 C25 -118.0(10)
C27 Ti2 C24 C25 -79.1(7)
C26 Ti2 C24 C25 -37.2(6)
N4 Ti2 C24 C23 6.0(10)
N3 Ti2 C24 C23 -81.3(7)
Cl2 Ti2 C24 C23 168.9(6)
C27 Ti2 C24 C23 38.9(7)
C26 Ti2 C24 C23 80.7(7)
C25 Ti2 C24 C23 118.0(10)
N4 Ti2 C24 C29 127.0(9)
N3 Ti2 C24 C29 39.7(10)
Cl2 Ti2 C24 C29 -70.1(10)
C23 Ti2 C24 C29 121.0(13)
C27 Ti2 C24 C29 159.9(11)
C26 Ti2 C24 C29 -158.2(11)
C25 Ti2 C24 C29 -121.0(12)
C23 C24 C25 C26 -1.9(12)
C29 C24 C25 C26 -179.3(9)
Ti2 C24 C25 C26 60.8(7)
C23 C24 C25 C30 176.4(10)
C29 C24 C25 C30 -1.0(17)
Ti2 C24 C25 C30 -120.9(11)
C23 C24 C25 Ti2 -62.7(8)
C29 C24 C25 Ti2 119.9(10)
N4 Ti2 C25 C24 115.1(8)
N3 Ti2 C25 C24 -23.2(8)
Cl2 Ti2 C25 C24 -133.1(6)
C23 Ti2 C25 C24 36.7(6)
C27 Ti2 C25 C24 79.9(7)
C26 Ti2 C25 C24 117.9(10)
N4 Ti2 C25 C26 -2.8(10)
N3 Ti2 C25 C26 -141.1(7)
Cl2 Ti2 C25 C26 109.0(6)
C23 Ti2 C25 C26 -81.2(7)
C27 Ti2 C25 C26 -38.1(6)
C24 Ti2 C25 C26 -117.9(10)
N4 Ti2 C25 C30 -122.0(10)
N3 Ti2 C25 C30 99.8(11)
Cl2 Ti2 C25 C30 -10.2(10)
C23 Ti2 C25 C30 159.6(12)
C27 Ti2 C25 C30 -157.2(12)
C26 Ti2 C25 C30 -119.2(13)
C24 Ti2 C25 C30 122.9(13)
C24 C25 C26 C27 2.5(12)
C30 C25 C26 C27 -175.9(10)
Ti2 C25 C26 C27 64.3(7)
C24 C25 C26 C31 176.6(10)
C30 C25 C26 C31 -1.7(16)
Ti2 C25 C26 C31 -121.5(10)
C24 C25 C26 Ti2 -61.8(7)
C30 C25 C26 Ti2 119.8(10)
N4 Ti2 C26 C27 63.3(7)
N3 Ti2 C26 C27 -46.9(10)
Cl2 Ti2 C26 C27 172.1(6)
C23 Ti2 C26 C27 -38.9(6)
C24 Ti2 C26 C27 -79.9(7)
C25 Ti2 C26 C27 -114.9(9)
N4 Ti2 C26 C25 178.2(6)
N3 Ti2 C26 C25 68.0(10)
Cl2 Ti2 C26 C25 -73.0(6)
C23 Ti2 C26 C25 75.9(7)
C27 Ti2 C26 C25 114.9(9)
C24 Ti2 C26 C25 35.0(6)
N4 Ti2 C26 C31 -60.5(11)
N3 Ti2 C26 C31 -170.7(9)
Cl2 Ti2 C26 C31 48.3(10)
C23 Ti2 C26 C31 -162.8(12)
C27 Ti2 C26 C31 -123.8(13)
C24 Ti2 C26 C31 156.3(12)
C25 Ti2 C26 C31 121.3(13)
C25 C26 C27 C23 -2.0(11)
C31 C26 C27 C23 -175.9(10)
Ti2 C26 C27 C23 64.4(7)
C25 C26 C27 C32 173.4(10)
C31 C26 C27 C32 -0.5(18)
Ti2 C26 C27 C32 -120.2(11)
C25 C26 C27 Ti2 -66.4(7)
C31 C26 C27 Ti2 119.7(11)
C24 C23 C27 C26 0.9(11)
C28 C23 C27 C26 -177.9(10)
Ti2 C23 C27 C26 -65.4(7)
C24 C23 C27 C32 -174.6(10)
C28 C23 C27 C32 6.7(17)
Ti2 C23 C27 C32 119.2(11)
C24 C23 C27 Ti2 66.2(7)
C28 C23 C27 Ti2 -112.5(10)
N4 Ti2 C27 C26 -121.4(7)
N3 Ti2 C27 C26 152.5(6)
Cl2 Ti2 C27 C26 -10.9(8)
C23 Ti2 C27 C26 114.6(9)
C24 Ti2 C27 C26 77.5(7)
C25 Ti2 C27 C26 38.1(6)
N4 Ti2 C27 C23 124.1(7)
N3 Ti2 C27 C23 37.9(7)
Cl2 Ti2 C27 C23 -125.4(6)
C26 Ti2 C27 C23 -114.6(9)
C24 Ti2 C27 C23 -37.1(6)
C25 Ti2 C27 C23 -76.4(7)
N4 Ti2 C27 C32 2.4(10)
N3 Ti2 C27 C32 -83.8(10)
Cl2 Ti2 C27 C32 112.9(9)
C23 Ti2 C27 C32 -121.7(12)
C26 Ti2 C27 C32 123.8(12)
C24 Ti2 C27 C32 -158.8(11)
C25 Ti2 C27 C32 161.9(11)
C36 N3 C33 C34 3.5(13)
Ti2 N3 C33 C34 178.9(10)
N3 C33 C34 C35 -3.9(13)
C33 C34 C35 C36 2.8(14)
C34 C35 C36 N3 -0.6(14)
C34 C35 C36 C37 -174.6(12)
C33 N3 C36 C35 -1.8(13)
Ti2 N3 C36 C35 -178.9(8)
C33 N3 C36 C37 173.3(10)
Ti2 N3 C36 C37 -3.8(12)
C38 N4 C37 C36 173.2(9)
Ti2 N4 C37 C36 -23.1(11)
C35 C36 C37 N4 -168.4(12)
N3 C36 C37 N4 18.1(14)
C37 N4 C38 C39 -163.4(9)
Ti2 N4 C38 C39 36.7(14)
C37 N4 C38 C43 18.5(14)
Ti2 N4 C38 C43 -141.3(9)
C43 C38 C39 C40 -0.1(15)
N4 C38 C39 C40 -178.2(9)
C38 C39 C40 C41 0.6(16)
C44 O2 C41 C42 -172.3(11)
C44 O2 C41 C40 8.3(17)
C39 C40 C41 O2 179.0(10)
C39 C40 C41 C42 -0.4(17)
O2 C41 C42 C43 -179.8(10)
C40 C41 C42 C43 -0.4(18)
C41 C42 C43 C38 0.9(17)
C39 C38 C43 C42 -0.7(16)
N4 C38 C43 C42 177.4(10)
